data_4346975
loop_
_publ_author_name
'Jess, Kristof'
'Baabe, Dirk'
'Bannenberg, Thomas'
'Brandhorst, Kai'
'Freytag, Matthias'
'Jones, Peter G.'
'Tamm, Matthias'

_publ_section_title
;
 Ni-Fe and Pd-Fe Interactions in Nickel(II) and Palladium(II) Complexes of
 a Ferrocene-Bridged Bis(imidazolin-2-imine) Ligand.
;
_journal_issue 24
_journal_name_full 'Inorganic chemistry'
_journal_page_first 12032
_journal_page_last 12045
_journal_paper_doi 10.1021/acs.inorgchem.5b02457
_journal_volume 54
_journal_year 2015
_chemical_formula_sum 'C35 H57 B2 F8 Fe N6 Ni P'
_chemical_formula_weight 881.02
_space_group_IT_number 14
_space_group_name_Hall '-P 2ybc'
_space_group_name_H-M_alt 'P 1 21/c 1'
_symmetry_cell_setting monoclinic
_symmetry_space_group_name_H-M 'P 1 21/c 1'
_atom_sites_solution_hydrogens geom
_atom_sites_solution_primary direct
_atom_sites_solution_secondary difmap
_audit_creation_method SHELXL-97
_cell_angle_alpha 90.00
_cell_angle_beta 92.067(2)
_cell_angle_gamma 90.00
_cell_formula_units_Z 4
_cell_length_a 16.8281(4)
_cell_length_b 10.0532(2)
_cell_length_c 23.8833(5)
_cell_measurement_reflns_used 17077
_cell_measurement_temperature 100(2)
_cell_measurement_theta_max 29.5750
_cell_measurement_theta_min 2.3430
_cell_volume 4037.86(15)
_computing_cell_refinement
; 
CrysAlisPro, Agilent Technologies, 
Version 1.171.37.35 (release 13-08-2014 CrysAlis171 .NET) 
(compiled Aug 13 2014,18:06:01) 
;
_computing_data_collection
; 
CrysAlisPro, Agilent Technologies, 
Version 1.171.37.35 (release 13-08-2014 CrysAlis171 .NET) 
(compiled Aug 13 2014,18:06:01) 
;
_computing_data_reduction
; 
CrysAlisPro, Agilent Technologies, 
Version 1.171.37.35 (release 13-08-2014 CrysAlis171 .NET) 
(compiled Aug 13 2014,18:06:01)  
;
_computing_molecular_graphics 'Bruker XP'
_computing_publication_material SHELXL-97
_computing_structure_refinement 'SHELXL-97 (Sheldrick, 1997)'
_computing_structure_solution 'SHELXS-97 (Sheldrick, 1990)'
_diffrn_ambient_temperature 100(2)
_diffrn_detector_area_resol_mean 16.1419
_diffrn_measured_fraction_theta_full 0.970
_diffrn_measured_fraction_theta_max 0.936
_diffrn_measurement_device_type 'Oxford Diffraction Xcalibur, Eos'
_diffrn_measurement_method '\w scans'
_diffrn_radiation_monochromator graphite
_diffrn_radiation_type 'Mo K\a'
_diffrn_radiation_wavelength 0.71073
_diffrn_reflns_av_R_equivalents 0.0664
_diffrn_reflns_av_sigmaI/netI 0.0435
_diffrn_reflns_limit_h_max 24
_diffrn_reflns_limit_h_min -24
_diffrn_reflns_limit_k_max 13
_diffrn_reflns_limit_k_min -14
_diffrn_reflns_limit_l_max 34
_diffrn_reflns_limit_l_min -33
_diffrn_reflns_number 119146
_diffrn_reflns_theta_full 30.50
_diffrn_reflns_theta_max 31.05
_diffrn_reflns_theta_min 2.20
_diffrn_source 'Enhance (Mo) X-ray Source'
_exptl_absorpt_coefficient_mu 0.936
_exptl_absorpt_correction_T_max 1.00000
_exptl_absorpt_correction_T_min 0.98280
_exptl_absorpt_correction_type multi-scan
_exptl_absorpt_process_details
; 
CrysAlisPro, Agilent Technologies, 
Version 1.171.37.35 (release 13-08-2014 CrysAlis171 .NET) 
(compiled Aug 13 2014,18:06:01) 
;
_exptl_crystal_colour 'dark red'
_exptl_crystal_density_diffrn 1.449
_exptl_crystal_density_method 'not measured'
_exptl_crystal_description irregular
_exptl_crystal_F_000 1840
_exptl_crystal_size_max 0.30
_exptl_crystal_size_mid 0.25
_exptl_crystal_size_min 0.20
_refine_diff_density_max 1.132
_refine_diff_density_min -0.807
_refine_diff_density_rms 0.089
_refine_ls_extinction_method none
_refine_ls_goodness_of_fit_ref 1.034
_refine_ls_hydrogen_treatment constr
_refine_ls_matrix_type full
_refine_ls_number_parameters 550
_refine_ls_number_reflns 12106
_refine_ls_number_restraints 176
_refine_ls_restrained_S_all 1.074
_refine_ls_R_factor_all 0.0705
_refine_ls_R_factor_gt 0.0474
_refine_ls_shift/su_max 0.002
_refine_ls_shift/su_mean 0.000
_refine_ls_structure_factor_coef Fsqd
_refine_ls_weighting_details 'calc w=1/[\s^2^(Fo^2^)+(0.0483P)^2^+5.2007P] where P=(Fo^2^+2Fc^2^)/3'
_refine_ls_weighting_scheme calc
_refine_ls_wR_factor_gt 0.1059
_refine_ls_wR_factor_ref 0.1174
_reflns_number_gt 9352
_reflns_number_total 12106
_reflns_threshold_expression >2sigma(I)
_cod_data_source_file ic5b02457_si_002.cif
_cod_data_source_block kress43
_cod_original_cell_volume 4037.88(15)
_cod_original_sg_symbol_H-M 'P 21/c'
_cod_database_code 4346975

loop_
_symmetry_equiv_pos_as_xyz
'x, y, z'
'-x, y+1/2, -z+1/2'
'-x, -y, -z'
'x, -y-1/2, z-1/2'

loop_
_atom_site_label
_atom_site_type_symbol
_atom_site_fract_x
_atom_site_fract_y
_atom_site_fract_z
_atom_site_U_iso_or_equiv
_atom_site_adp_type
_atom_site_occupancy
_atom_site_symmetry_multiplicity
_atom_site_calc_flag
_atom_site_refinement_flags
_atom_site_disorder_assembly
_atom_site_disorder_group
Fe Fe 0.206654(19) 0.62097(3) 0.525786(13) 0.01538(8) Uani 1 1 d . . .
Ni Ni 0.232413(16) 0.45900(3) 0.616779(11) 0.01293(7) Uani 1 1 d . . .
P P 0.24939(3) 0.38478(5) 0.70116(2) 0.01398(11) Uani 1 1 d . . .
N1 N 0.33577(11) 0.4697(2) 0.59286(8) 0.0174(4) Uani 1 1 d . . .
N2 N 0.46179(12) 0.51581(19) 0.64214(8) 0.0174(4) Uani 1 1 d . . .
N3 N 0.44883(11) 0.32501(19) 0.59959(8) 0.0160(4) Uani 1 1 d . . .
N4 N 0.12112(11) 0.47346(18) 0.62067(8) 0.0155(4) Uani 1 1 d . . .
N5 N -0.00136(11) 0.37645(19) 0.64870(8) 0.0163(4) Uani 1 1 d . A .
N6 N 0.07773(11) 0.24341(18) 0.60437(7) 0.0138(3) Uani 1 1 d . . .
C1 C 0.31995(13) 0.5522(2) 0.54645(10) 0.0189(4) Uani 1 1 d . . .
C2 C 0.31727(14) 0.6951(3) 0.54535(11) 0.0225(5) Uani 1 1 d . . .
H2 H 0.3300 0.7527 0.5759 0.027 Uiso 1 1 calc R . .
C3 C 0.29214(15) 0.7346(3) 0.49031(11) 0.0298(6) Uani 1 1 d . . .
H3 H 0.2859 0.8236 0.4775 0.036 Uiso 1 1 calc R . .
C4 C 0.27814(16) 0.6184(3) 0.45799(11) 0.0302(6) Uani 1 1 d . . .
H4 H 0.2610 0.6167 0.4197 0.036 Uiso 1 1 calc R . .
C5 C 0.29383(15) 0.5053(3) 0.49190(10) 0.0251(5) Uani 1 1 d . . .
H5 H 0.2882 0.4150 0.4807 0.030 Uiso 1 1 calc R . .
C6 C 0.11365(13) 0.5640(2) 0.57630(9) 0.0151(4) Uani 1 1 d . . .
C7 C 0.13018(13) 0.7039(2) 0.58122(10) 0.0183(4) Uani 1 1 d . . .
H7 H 0.1456 0.7498 0.6147 0.022 Uiso 1 1 calc R . .
C8 C 0.11943(14) 0.7611(2) 0.52738(10) 0.0210(5) Uani 1 1 d . . .
H8 H 0.1256 0.8526 0.5185 0.025 Uiso 1 1 calc R . .
C9 C 0.09787(14) 0.6583(2) 0.48867(10) 0.0204(5) Uani 1 1 d . . .
H9 H 0.0869 0.6695 0.4497 0.024 Uiso 1 1 calc R . .
C10 C 0.09554(13) 0.5364(2) 0.51832(9) 0.0175(4) Uani 1 1 d . . .
H10 H 0.0840 0.4515 0.5026 0.021 Uiso 1 1 calc R . .
C11 C 0.41111(13) 0.4408(2) 0.61035(9) 0.0151(4) Uani 1 1 d . . .
C12 C 0.53337(14) 0.4477(3) 0.65061(10) 0.0216(5) Uani 1 1 d . . .
C13 C 0.52477(14) 0.3281(2) 0.62454(10) 0.0202(5) Uani 1 1 d . . .
C14 C 0.43782(15) 0.6447(2) 0.66687(10) 0.0192(4) Uani 1 1 d . . .
H14 H 0.3793 0.6545 0.6590 0.023 Uiso 1 1 calc R . .
C15 C 0.45092(16) 0.6474(3) 0.73058(10) 0.0259(5) Uani 1 1 d . . .
H15A H 0.4348 0.5619 0.7463 0.039 Uiso 1 1 calc R . .
H15B H 0.4190 0.7188 0.7463 0.039 Uiso 1 1 calc R . .
H15C H 0.5073 0.6631 0.7399 0.039 Uiso 1 1 calc R . .
C16 C 0.47782(17) 0.7624(3) 0.63946(11) 0.0279(5) Uani 1 1 d . . .
H16A H 0.5352 0.7588 0.6477 0.042 Uiso 1 1 calc R . .
H16B H 0.4563 0.8454 0.6542 0.042 Uiso 1 1 calc R . .
H16C H 0.4676 0.7588 0.5988 0.042 Uiso 1 1 calc R . .
C17 C 0.60480(17) 0.5045(3) 0.68057(14) 0.0365(7) Uani 1 1 d . . .
H17A H 0.5949 0.5114 0.7206 0.055 Uiso 1 1 calc R . .
H17B H 0.6159 0.5931 0.6656 0.055 Uiso 1 1 calc R . .
H17C H 0.6506 0.4463 0.6752 0.055 Uiso 1 1 calc R . .
C18 C 0.58273(15) 0.2156(3) 0.62362(11) 0.0251(5) Uani 1 1 d . . .
H18A H 0.5622 0.1404 0.6449 0.038 Uiso 1 1 calc R . .
H18B H 0.6338 0.2443 0.6406 0.038 Uiso 1 1 calc R . .
H18C H 0.5902 0.1881 0.5848 0.038 Uiso 1 1 calc R . .
C19 C 0.41502(14) 0.2267(2) 0.55885(10) 0.0211(5) Uani 1 1 d . . .
H19 H 0.3578 0.2505 0.5521 0.025 Uiso 1 1 calc R . .
C20 C 0.41719(17) 0.0846(3) 0.58107(13) 0.0313(6) Uani 1 1 d . . .
H20A H 0.4724 0.0535 0.5839 0.047 Uiso 1 1 calc R . .
H20B H 0.3863 0.0267 0.5554 0.047 Uiso 1 1 calc R . .
H20C H 0.3942 0.0821 0.6182 0.047 Uiso 1 1 calc R . .
C21 C 0.45509(17) 0.2415(3) 0.50295(11) 0.0302(6) Uani 1 1 d . . .
H21A H 0.4512 0.3341 0.4904 0.045 Uiso 1 1 calc R . .
H21B H 0.4286 0.1835 0.4750 0.045 Uiso 1 1 calc R . .
H21C H 0.5112 0.2163 0.5075 0.045 Uiso 1 1 calc R . .
C22 C 0.06824(13) 0.3704(2) 0.62207(9) 0.0137(4) Uani 1 1 d . . .
C23 C -0.03589(14) 0.2506(2) 0.64803(9) 0.0180(4) Uani 1 1 d . . .
C24 C 0.01319(13) 0.1675(2) 0.62147(9) 0.0169(4) Uani 1 1 d . . .
C25 C -0.03475(19) 0.4987(3) 0.67397(11) 0.0351(7) Uani 1 1 d D . .
H25 H -0.0854 0.4512 0.6816 0.042 Uiso 0.663(13) 1 calc PR A 5
H25' H -0.0661 0.4481 0.7017 0.042 Uiso 0.337(13) 1 calc PR A 6
C26 C -0.0168(8) 0.5117(11) 0.7322(3) 0.101(5) Uani 0.663(13) 1 d PDU A 5
H26A H -0.0153 0.6062 0.7423 0.152 Uiso 0.663(13) 1 calc PR A 5
H26B H 0.0351 0.4712 0.7412 0.152 Uiso 0.663(13) 1 calc PR A 5
H26C H -0.0578 0.4667 0.7534 0.152 Uiso 0.663(13) 1 calc PR A 5
C27 C -0.0764(3) 0.5848(4) 0.63189(19) 0.0251(12) Uani 0.663(13) 1 d PDU A 5
H27A H -0.1075 0.6523 0.6511 0.038 Uiso 0.663(13) 1 calc PR A 5
H27B H -0.1121 0.5304 0.6080 0.038 Uiso 0.663(13) 1 calc PR A 5
H27C H -0.0373 0.6286 0.6087 0.038 Uiso 0.663(13) 1 calc PR A 5
C26' C 0.0130(4) 0.5653(7) 0.7165(3) 0.0111(17) Uiso 0.337(13) 1 d PDU A 6
H26D H 0.0581 0.5088 0.7279 0.017 Uiso 0.337(13) 1 calc PR A 6
H26E H -0.0194 0.5832 0.7490 0.017 Uiso 0.337(13) 1 calc PR A 6
H26F H 0.0326 0.6495 0.7016 0.017 Uiso 0.337(13) 1 calc PR A 6
C27' C -0.1048(7) 0.5532(13) 0.6454(5) 0.042(3) Uiso 0.337(13) 1 d PDU A 6
H27D H -0.1262 0.4883 0.6183 0.063 Uiso 0.337(13) 1 calc PR A 6
H27E H -0.0905 0.6350 0.6258 0.063 Uiso 0.337(13) 1 calc PR A 6
H27F H -0.1450 0.5734 0.6729 0.063 Uiso 0.337(13) 1 calc PR A 6
C28 C -0.11468(16) 0.2222(3) 0.67233(11) 0.0308(6) Uani 1 1 d . . .
H28A H -0.1289 0.1290 0.6655 0.046 Uiso 1 1 calc R . .
H28B H -0.1552 0.2800 0.6546 0.046 Uiso 1 1 calc R . .
H28C H -0.1116 0.2391 0.7128 0.046 Uiso 1 1 calc R . .
C29 C 0.00562(16) 0.0203(2) 0.61407(12) 0.0268(5) Uani 1 1 d . . .
H29A H 0.0453 -0.0247 0.6384 0.040 Uiso 1 1 calc R . .
H29B H 0.0143 -0.0029 0.5749 0.040 Uiso 1 1 calc R . .
H29C H -0.0478 -0.0080 0.6241 0.040 Uiso 1 1 calc R . .
C30 C 0.13788(13) 0.2053(2) 0.56311(9) 0.0174(4) Uani 1 1 d . . .
H30 H 0.1702 0.2866 0.5560 0.021 Uiso 1 1 calc R . .
C31 C 0.19517(15) 0.0997(3) 0.58539(11) 0.0255(5) Uani 1 1 d . . .
H31A H 0.2248 0.1341 0.6184 0.038 Uiso 1 1 calc R . .
H31B H 0.2324 0.0764 0.5563 0.038 Uiso 1 1 calc R . .
H31C H 0.1653 0.0203 0.5958 0.038 Uiso 1 1 calc R . .
C32 C 0.09747(15) 0.1665(2) 0.50717(10) 0.0220(5) Uani 1 1 d . . .
H32A H 0.0740 0.0777 0.5103 0.033 Uiso 1 1 calc R . .
H32B H 0.1369 0.1659 0.4779 0.033 Uiso 1 1 calc R . .
H32C H 0.0556 0.2310 0.4974 0.033 Uiso 1 1 calc R . .
C33 C 0.24512(16) 0.5275(2) 0.74697(10) 0.0228(5) Uani 1 1 d . . .
H33A H 0.2529 0.4986 0.7860 0.034 Uiso 1 1 calc R . .
H33B H 0.1931 0.5706 0.7421 0.034 Uiso 1 1 calc R . .
H33C H 0.2870 0.5907 0.7377 0.034 Uiso 1 1 calc R . .
C34 C 0.34173(13) 0.3023(2) 0.72211(10) 0.0182(4) Uani 1 1 d . . .
H34A H 0.3868 0.3570 0.7112 0.027 Uiso 1 1 calc R . .
H34B H 0.3443 0.2155 0.7036 0.027 Uiso 1 1 calc R . .
H34C H 0.3440 0.2899 0.7628 0.027 Uiso 1 1 calc R . .
C35 C 0.17548(15) 0.2738(3) 0.72926(10) 0.0235(5) Uani 1 1 d . . .
H35A H 0.1775 0.1877 0.7100 0.035 Uiso 1 1 calc R . .
H35B H 0.1225 0.3128 0.7234 0.035 Uiso 1 1 calc R . .
H35C H 0.1866 0.2609 0.7694 0.035 Uiso 1 1 calc R . .
B1 B 0.7334(6) 0.8775(11) 0.5981(4) 0.030(6) Uiso 0.411(3) 1 d PDU B 3
F1 F 0.7126(4) 0.9503(7) 0.5499(3) 0.0754(19) Uiso 0.411(3) 1 d PD B 3
F2 F 0.6717(3) 0.8795(6) 0.6350(2) 0.0379(12) Uiso 0.411(3) 1 d PDU B 3
F3 F 0.7384(4) 0.7475(6) 0.5798(3) 0.0690(18) Uiso 0.411(3) 1 d PDU B 3
F4 F 0.8079(3) 0.8915(5) 0.62339(19) 0.0341(10) Uiso 0.411(3) 1 d PDU B 3
B1' B 0.7292(8) 0.8766(13) 0.5961(5) 0.032(9) Uiso 0.308(5) 1 d PDU C 4
F1' F 0.6838(8) 0.9868(13) 0.5844(6) 0.123(5) Uiso 0.308(5) 1 d PD C 4
F2' F 0.7322(3) 0.7962(7) 0.5496(2) 0.0300(14) Uiso 0.308(5) 1 d PDU C 4
F3' F 0.7972(3) 0.9443(7) 0.6117(2) 0.0315(15) Uiso 0.308(5) 1 d PDU C 4
F4' F 0.6950(5) 0.8054(9) 0.6369(3) 0.066(2) Uiso 0.308(5) 1 d PDU C 4
B1" B 0.7276(7) 0.8914(13) 0.5950(5) 0.021(5) Uiso 0.282(5) 1 d PDU D 5
F1" F 0.7665(6) 1.0106(10) 0.5923(4) 0.080(3) Uiso 0.282(5) 1 d PD D 5
F2" F 0.7195(4) 0.8510(9) 0.5401(3) 0.0379(18) Uiso 0.282(5) 1 d PDU D 5
F3" F 0.7744(9) 0.8033(16) 0.6256(6) 0.138(6) Uiso 0.282(5) 1 d PD D 5
F4" F 0.6605(4) 0.9247(8) 0.6216(3) 0.0387(19) Uiso 0.282(5) 1 d PDU D 5
B2 B 0.7541(2) 0.3888(4) 0.7905(3) 0.0255(15) Uani 0.887(10) 1 d PD E 1
F5 F 0.7137(2) 0.5074(2) 0.79578(14) 0.0469(11) Uani 0.887(10) 1 d PD E 1
F6 F 0.7268(2) 0.2985(3) 0.82859(10) 0.0467(8) Uani 0.887(10) 1 d PD E 1
F7 F 0.83517(14) 0.4088(5) 0.80089(13) 0.0582(8) Uani 0.887(10) 1 d PD E 1
F8 F 0.7415(3) 0.3390(4) 0.73717(16) 0.0408(11) Uani 0.887(10) 1 d PD E 1
B2' B 0.7560(12) 0.381(2) 0.7822(10) 0.024(14) Uiso 0.113(10) 1 d PD E 2
F5' F 0.7491(13) 0.5179(15) 0.7771(8) 0.033(5) Uiso 0.113(10) 1 d PD E 2
F6' F 0.7023(16) 0.342(3) 0.8213(11) 0.067(9) Uiso 0.113(10) 1 d PD E 2
F7' F 0.8333(9) 0.351(2) 0.7997(6) 0.022(4) Uiso 0.113(10) 1 d PD E 2
F8' F 0.7411(13) 0.326(2) 0.7300(9) 0.004(4) Uiso 0.113(10) 1 d PD E 2

loop_
_atom_site_aniso_label
_atom_site_aniso_U_11
_atom_site_aniso_U_22
_atom_site_aniso_U_33
_atom_site_aniso_U_23
_atom_site_aniso_U_13
_atom_site_aniso_U_12
Fe 0.01577(16) 0.01553(15) 0.01463(15) 0.00326(11) -0.00223(11) -0.00063(12)
Ni 0.01339(13) 0.01193(13) 0.01330(13) 0.00156(10) -0.00173(10) -0.00080(10)
P 0.0150(3) 0.0124(2) 0.0144(3) 0.00185(19) -0.0005(2) 0.0008(2)
N1 0.0142(9) 0.0214(9) 0.0167(9) 0.0031(7) -0.0003(7) 0.0000(7)
N2 0.0176(9) 0.0189(9) 0.0155(9) 0.0000(7) -0.0032(7) 0.0005(7)
N3 0.0165(9) 0.0171(9) 0.0145(8) 0.0002(7) 0.0004(7) 0.0003(7)
N4 0.0151(9) 0.0129(8) 0.0183(9) 0.0014(7) -0.0023(7) -0.0012(7)
N5 0.0163(9) 0.0200(9) 0.0126(8) -0.0013(7) 0.0018(7) 0.0017(7)
N6 0.0131(8) 0.0125(8) 0.0156(8) -0.0008(7) -0.0010(7) -0.0004(7)
C1 0.0139(10) 0.0240(12) 0.0189(11) 0.0040(9) 0.0021(8) -0.0016(9)
C2 0.0154(10) 0.0237(12) 0.0282(12) 0.0087(10) -0.0028(9) -0.0052(9)
C3 0.0215(12) 0.0358(15) 0.0319(14) 0.0193(12) 0.0013(10) -0.0044(11)
C4 0.0246(13) 0.0503(17) 0.0160(11) 0.0100(11) 0.0024(10) 0.0036(12)
C5 0.0214(12) 0.0372(14) 0.0169(11) 0.0002(10) 0.0016(9) 0.0063(10)
C6 0.0133(10) 0.0129(10) 0.0188(10) 0.0000(8) -0.0021(8) 0.0008(8)
C7 0.0179(10) 0.0131(10) 0.0238(11) -0.0026(8) -0.0018(9) 0.0015(8)
C8 0.0215(11) 0.0143(10) 0.0270(12) 0.0038(9) -0.0036(9) 0.0026(9)
C9 0.0198(11) 0.0200(11) 0.0208(11) 0.0051(9) -0.0071(9) 0.0022(9)
C10 0.0170(10) 0.0159(10) 0.0191(10) 0.0010(8) -0.0052(8) -0.0006(8)
C11 0.0159(10) 0.0163(10) 0.0131(9) 0.0011(8) 0.0005(8) -0.0004(8)
C12 0.0179(11) 0.0261(12) 0.0205(11) 0.0009(9) -0.0039(9) 0.0015(9)
C13 0.0171(11) 0.0254(12) 0.0180(10) 0.0036(9) 0.0003(8) 0.0017(9)
C14 0.0231(11) 0.0167(10) 0.0178(10) -0.0006(8) -0.0017(9) -0.0015(9)
C15 0.0314(14) 0.0266(13) 0.0195(11) -0.0035(10) -0.0016(10) -0.0032(10)
C16 0.0327(14) 0.0230(12) 0.0280(13) 0.0022(10) 0.0007(11) -0.0069(11)
C17 0.0239(14) 0.0403(16) 0.0440(17) -0.0098(13) -0.0158(12) 0.0023(12)
C18 0.0200(11) 0.0302(13) 0.0254(12) 0.0037(10) 0.0030(9) 0.0069(10)
C19 0.0199(11) 0.0216(11) 0.0218(11) -0.0061(9) 0.0020(9) -0.0012(9)
C20 0.0311(14) 0.0190(12) 0.0440(16) -0.0053(11) 0.0065(12) 0.0003(10)
C21 0.0316(14) 0.0385(15) 0.0207(12) -0.0082(11) 0.0024(10) -0.0003(12)
C22 0.0152(10) 0.0142(10) 0.0114(9) 0.0000(7) -0.0021(7) 0.0009(8)
C23 0.0175(10) 0.0229(11) 0.0134(10) 0.0049(8) -0.0004(8) -0.0030(9)
C24 0.0165(10) 0.0181(10) 0.0157(10) 0.0041(8) -0.0043(8) -0.0044(8)
C25 0.0485(18) 0.0338(15) 0.0228(13) -0.0091(11) -0.0010(12) 0.0211(13)
C26 0.157(10) 0.096(7) 0.048(4) -0.052(5) -0.036(5) 0.074(7)
C27 0.023(2) 0.0161(19) 0.036(2) -0.0002(16) 0.0026(18) 0.0071(16)
C28 0.0239(13) 0.0430(16) 0.0260(13) 0.0053(12) 0.0084(10) -0.0077(11)
C29 0.0273(13) 0.0180(12) 0.0346(14) 0.0015(10) -0.0053(11) -0.0075(10)
C30 0.0154(10) 0.0177(10) 0.0193(10) -0.0035(8) 0.0014(8) 0.0020(8)
C31 0.0206(12) 0.0244(12) 0.0309(13) -0.0046(10) -0.0053(10) 0.0077(10)
C32 0.0237(12) 0.0219(11) 0.0202(11) -0.0062(9) -0.0008(9) 0.0036(9)
C33 0.0291(13) 0.0192(11) 0.0201(11) -0.0025(9) 0.0012(9) 0.0050(10)
C34 0.0187(11) 0.0167(10) 0.0190(10) 0.0036(8) -0.0016(8) 0.0034(8)
C35 0.0227(12) 0.0246(12) 0.0233(12) 0.0086(10) 0.0001(9) -0.0050(10)
B2 0.028(3) 0.017(2) 0.031(2) 0.0003(14) -0.0093(15) 0.0006(12)
F5 0.063(2) 0.0252(11) 0.0500(17) -0.0144(10) -0.0278(16) 0.0187(11)
F6 0.0676(19) 0.0365(14) 0.0358(12) 0.0091(10) -0.0028(11) -0.0125(13)
F7 0.0335(12) 0.053(2) 0.086(2) -0.0030(15) -0.0230(12) -0.0076(12)
F8 0.0547(17) 0.0361(17) 0.0310(18) -0.0053(12) -0.0071(12) 0.0195(12)

loop_
_atom_type_symbol
_atom_type_description
_atom_type_scat_dispersion_real
_atom_type_scat_dispersion_imag
_atom_type_scat_source
C C 0.0033 0.0016 'International Tables Vol C Tables 4.2.6.8 and 6.1.1.4'
H H 0.0000 0.0000 'International Tables Vol C Tables 4.2.6.8 and 6.1.1.4'
B B 0.0013 0.0007 'International Tables Vol C Tables 4.2.6.8 and 6.1.1.4'
N N 0.0061 0.0033 'International Tables Vol C Tables 4.2.6.8 and 6.1.1.4'
F F 0.0171 0.0103 'International Tables Vol C Tables 4.2.6.8 and 6.1.1.4'
P P 0.1023 0.0942 'International Tables Vol C Tables 4.2.6.8 and 6.1.1.4'
Fe Fe 0.3463 0.8444 'International Tables Vol C Tables 4.2.6.8 and 6.1.1.4'
Ni Ni 0.3393 1.1124 'International Tables Vol C Tables 4.2.6.8 and 6.1.1.4'

loop_
_geom_angle_atom_site_label_1
_geom_angle_atom_site_label_2
_geom_angle_atom_site_label_3
_geom_angle
C8 Fe C9 40.93(10)
C8 Fe C2 113.26(10)
C9 Fe C2 145.92(10)
C8 Fe C3 98.01(11)
C9 Fe C3 110.54(10)
C2 Fe C3 40.74(10)
C8 Fe C4 117.83(11)
C9 Fe C4 101.64(10)
C2 Fe C4 68.27(11)
C3 Fe C4 40.42(12)
C8 Fe C10 68.52(9)
C9 Fe C10 40.47(9)
C2 Fe C10 171.39(9)
C3 Fe C10 147.82(10)
C4 Fe C10 118.92(11)
C8 Fe C7 40.44(9)
C9 Fe C7 68.44(10)
C2 Fe C7 106.92(10)
C3 Fe C7 120.41(11)
C4 Fe C7 155.73(11)
C10 Fe C7 68.60(9)
C8 Fe C5 157.22(10)
C9 Fe C5 125.00(10)
C2 Fe C5 68.89(11)
C3 Fe C5 68.36(12)
C4 Fe C5 40.28(11)
C10 Fe C5 113.00(10)
C7 Fe C5 162.35(10)
C8 Fe C1 152.22(10)
C9 Fe C1 165.71(10)
C2 Fe C1 40.88(9)
C3 Fe C1 68.28(10)
C4 Fe C1 67.86(10)
C10 Fe C1 135.17(9)
C7 Fe C1 125.04(9)
C5 Fe C1 40.78(10)
C8 Fe C6 67.88(9)
C9 Fe C6 67.81(9)
C2 Fe C6 131.51(9)
C3 Fe C6 160.89(11)
C4 Fe C6 157.60(11)
C10 Fe C6 40.46(9)
C7 Fe C6 40.57(8)
C5 Fe C6 129.09(10)
C1 Fe C6 118.23(9)
C8 Fe Ni 119.37(7)
C9 Fe Ni 124.63(7)
C2 Fe Ni 85.32(7)
C3 Fe Ni 124.59(8)
C4 Fe Ni 122.58(8)
C10 Fe Ni 86.58(6)
C7 Fe Ni 79.33(7)
C5 Fe Ni 83.19(7)
C1 Fe Ni 59.61(6)
C6 Fe Ni 58.62(6)
N1 Ni N4 163.00(8)
N1 Ni P 102.34(6)
N4 Ni P 94.53(6)
N1 Ni C6 128.30(8)
N4 Ni C6 35.04(8)
P Ni C6 126.94(6)
N1 Ni C1 34.46(8)
N4 Ni C1 128.70(8)
P Ni C1 135.00(6)
C6 Ni C1 93.85(8)
N1 Ni Fe 81.05(6)
N4 Ni Fe 82.18(6)
P Ni Fe 163.48(2)
C6 Ni Fe 47.26(5)
C1 Ni Fe 46.59(5)
C33 P C34 104.36(11)
C33 P C35 102.78(12)
C34 P C35 102.01(11)
C33 P Ni 106.50(8)
C34 P Ni 119.90(8)
C35 P Ni 119.19(8)
C11 N1 C1 121.36(19)
C11 N1 Ni 140.56(16)
C1 N1 Ni 97.14(14)
C11 N2 C12 109.40(19)
C11 N2 C14 122.35(19)
C12 N2 C14 128.0(2)
C11 N3 C13 109.22(19)
C11 N3 C19 121.64(19)
C13 N3 C19 128.3(2)
C22 N4 C6 118.10(18)
C22 N4 Ni 126.29(15)
C6 N4 Ni 94.31(13)
C22 N5 C23 108.76(18)
C22 N5 C25 125.0(2)
C23 N5 C25 126.3(2)
C22 N6 C24 108.71(18)
C22 N6 C30 122.65(18)
C24 N6 C30 127.30(18)
N1 C1 C2 127.6(2)
N1 C1 C5 124.4(2)
C2 C1 C5 107.6(2)
N1 C1 Fe 122.20(15)
C2 C1 Fe 68.52(13)
C5 C1 Fe 69.22(14)
N1 C1 Ni 48.40(10)
C2 C1 Ni 111.97(16)
C5 C1 Ni 108.82(16)
Fe C1 Ni 73.80(7)
C3 C2 C1 107.7(2)
C3 C2 Fe 69.69(14)
C1 C2 Fe 70.59(13)
C4 C3 C2 108.1(2)
C4 C3 Fe 70.06(15)
C2 C3 Fe 69.57(14)
C3 C4 C5 109.1(2)
C3 C4 Fe 69.52(15)
C5 C4 Fe 70.19(14)
C4 C5 C1 107.4(2)
C4 C5 Fe 69.53(15)
C1 C5 Fe 70.00(14)
N4 C6 C10 128.0(2)
N4 C6 C7 124.2(2)
C10 C6 C7 107.58(19)
N4 C6 Fe 124.52(15)
C10 C6 Fe 68.49(13)
C7 C6 Fe 68.44(13)
N4 C6 Ni 50.64(10)
C10 C6 Ni 116.31(15)
C7 C6 Ni 103.80(14)
Fe C6 Ni 74.13(7)
C8 C7 C6 107.8(2)
C8 C7 Fe 69.01(14)
C6 C7 Fe 70.99(13)
C7 C8 C9 108.4(2)
C7 C8 Fe 70.55(13)
C9 C8 Fe 69.68(13)
C10 C9 C8 108.3(2)
C10 C9 Fe 70.38(13)
C8 C9 Fe 69.38(13)
C9 C10 C6 107.8(2)
C9 C10 Fe 69.16(13)
C6 C10 Fe 71.05(12)
N2 C11 N1 128.3(2)
N2 C11 N3 107.19(19)
N1 C11 N3 124.5(2)
C13 C12 N2 106.9(2)
C13 C12 C17 129.0(2)
N2 C12 C17 124.0(2)
C12 C13 N3 107.3(2)
C12 C13 C18 128.1(2)
N3 C13 C18 124.5(2)
N2 C14 C16 112.1(2)
N2 C14 C15 112.3(2)
C16 C14 C15 111.4(2)
N3 C19 C20 113.1(2)
N3 C19 C21 109.7(2)
C20 C19 C21 113.0(2)
N5 C22 N6 107.59(19)
N5 C22 N4 123.5(2)
N6 C22 N4 128.4(2)
C24 C23 N5 107.81(19)
C24 C23 C28 129.2(2)
N5 C23 C28 123.0(2)
C23 C24 N6 107.1(2)
C23 C24 C29 128.1(2)
N6 C24 C29 124.6(2)
C26 C25 C26' 33.9(6)
C26 C25 C27' 124.6(6)
C26' C25 C27' 125.5(6)
C26 C25 C27 133.6(4)
C26' C25 C27 116.4(4)
C27' C25 C27 26.2(5)
C26 C25 N5 113.8(4)
C26' C25 N5 117.5(4)
C27' C25 N5 115.8(5)
C27 C25 N5 112.6(2)
N6 C30 C31 112.75(19)
N6 C30 C32 110.67(18)
C31 C30 C32 112.65(19)
F4 B1 F3 99.8(7)
F4 B1 F2 114.2(8)
F3 B1 F2 105.7(8)
F4 B1 F1 120.3(8)
F3 B1 F1 104.5(8)
F2 B1 F1 110.2(8)
F4' B1' F1' 109.0(12)
F4' B1' F3' 116.0(11)
F1' B1' F3' 96.2(10)
F4' B1' F2' 107.4(9)
F1' B1' F2' 110.4(12)
F3' B1' F2' 117.2(10)
F4" B1" F1" 102.3(10)
F4" B1" F2" 117.7(10)
F1" B1" F2" 104.2(9)
F4" B1" F3" 112.3(11)
F1" B1" F3" 108.8(12)
F2" B1" F3" 110.6(11)
F6 B2 F8 109.1(4)
F6 B2 F5 109.4(5)
F8 B2 F5 109.8(4)
F6 B2 F7 109.0(3)
F8 B2 F7 109.6(5)
F5 B2 F7 109.9(3)
F8' B2' F6' 113.1(18)
F8' B2' F5' 107.9(18)
F6' B2' F5' 106.9(18)
F8' B2' F7' 108.9(17)
F6' B2' F7' 111.4(18)
F5' B2' F7' 108.6(16)

loop_
_geom_bond_atom_site_label_1
_geom_bond_atom_site_label_2
_geom_bond_distance
Fe C8 2.036(2)
Fe C9 2.040(2)
Fe C2 2.043(2)
Fe C3 2.045(3)
Fe C4 2.052(3)
Fe C10 2.056(2)
Fe C7 2.056(2)
Fe C5 2.061(3)
Fe C1 2.071(2)
Fe C6 2.090(2)
Fe Ni 2.7376(4)
Ni N1 1.8534(19)
Ni N4 1.8841(19)
Ni P 2.1582(6)
Ni C6 2.430(2)
Ni C1 2.459(2)
P C33 1.807(2)
P C34 1.815(2)
P C35 1.818(2)
N1 C11 1.352(3)
N1 C1 1.402(3)
N2 C11 1.351(3)
N2 C12 1.394(3)
N2 C14 1.486(3)
N3 C11 1.355(3)
N3 C13 1.391(3)
N3 C19 1.485(3)
N4 C22 1.367(3)
N4 C6 1.399(3)
N5 C22 1.354(3)
N5 C23 1.392(3)
N5 C25 1.488(3)
N6 C22 1.356(3)
N6 C24 1.400(3)
N6 C30 1.488(3)
C1 C2 1.437(3)
C1 C5 1.439(3)
C2 C3 1.423(4)
C3 C4 1.415(4)
C4 C5 1.416(4)
C6 C10 1.434(3)
C6 C7 1.438(3)
C7 C8 1.414(3)
C8 C9 1.425(3)
C9 C10 1.417(3)
C12 C13 1.360(4)
C12 C17 1.490(4)
C13 C18 1.494(3)
C14 C16 1.521(3)
C14 C15 1.530(3)
C19 C20 1.524(4)
C19 C21 1.525(3)
C23 C24 1.349(3)
C23 C28 1.494(3)
C24 C29 1.496(3)
C25 C26 1.419(7)
C25 C26' 1.438(7)
C25 C27' 1.448(9)
C25 C27 1.484(5)
C30 C31 1.518(3)
C30 C32 1.528(3)
B1 F4 1.380(10)
B1 F3 1.382(11)
B1 F2 1.387(10)
B1 F1 1.397(11)
B1' F4' 1.355(12)
B1' F1' 1.368(13)
B1' F3' 1.372(12)
B1' F2' 1.375(12)
B1" F4" 1.356(11)
B1" F1" 1.369(12)
B1" F2" 1.374(11)
B1" F3" 1.377(12)
B2 F6 1.376(5)
B2 F8 1.377(7)
B2 F5 1.381(5)
B2 F7 1.392(4)
B2' F8' 1.380(14)
B2' F6' 1.381(14)
B2' F5' 1.382(14)
B2' F7' 1.385(14)

loop_
_geom_torsion_atom_site_label_1
_geom_torsion_atom_site_label_2
_geom_torsion_atom_site_label_3
_geom_torsion_atom_site_label_4
_geom_torsion
C8 Fe Ni N1 -147.65(10)
C9 Fe Ni N1 164.02(11)
C2 Fe Ni N1 -33.53(10)
C3 Fe Ni N1 -22.03(13)
C4 Fe Ni N1 26.92(12)
C10 Fe Ni N1 149.39(9)
C7 Fe Ni N1 -141.75(9)
C5 Fe Ni N1 35.73(10)
C1 Fe Ni N1 0.22(10)
C6 Fe Ni N1 -179.52(9)
C8 Fe Ni N4 35.12(10)
C9 Fe Ni N4 -13.21(10)
C2 Fe Ni N4 149.24(10)
C3 Fe Ni N4 160.74(12)
C4 Fe Ni N4 -150.31(12)
C10 Fe Ni N4 -27.84(9)
C7 Fe Ni N4 41.02(9)
C5 Fe Ni N4 -141.50(10)
C1 Fe Ni N4 -177.00(10)
C6 Fe Ni N4 3.26(9)
C8 Fe Ni P -44.38(11)
C9 Fe Ni P -92.71(11)
C2 Fe Ni P 69.74(11)
C3 Fe Ni P 81.24(13)
C4 Fe Ni P 130.19(12)
C10 Fe Ni P -107.34(10)
C7 Fe Ni P -38.48(10)
C5 Fe Ni P 139.00(11)
C1 Fe Ni P 103.50(11)
C6 Fe Ni P -76.24(10)
C8 Fe Ni C6 31.86(11)
C9 Fe Ni C6 -16.47(11)
C2 Fe Ni C6 145.98(11)
C3 Fe Ni C6 157.49(13)
C4 Fe Ni C6 -153.56(13)
C10 Fe Ni C6 -31.10(10)
C7 Fe Ni C6 37.76(9)
C5 Fe Ni C6 -144.76(11)
C1 Fe Ni C6 179.74(11)
C8 Fe Ni C1 -147.88(11)
C9 Fe Ni C1 163.79(12)
C2 Fe Ni C1 -33.76(11)
C3 Fe Ni C1 -22.25(13)
C4 Fe Ni C1 26.70(13)
C10 Fe Ni C1 149.16(10)
C7 Fe Ni C1 -141.98(10)
C5 Fe Ni C1 35.50(11)
C6 Fe Ni C1 -179.74(11)
N1 Ni P C33 98.49(11)
N4 Ni P C33 -79.46(11)
C6 Ni P C33 -64.92(11)
C1 Ni P C33 85.61(12)
Fe Ni P C33 -1.72(13)
N1 Ni P C34 -19.46(11)
N4 Ni P C34 162.59(11)
C6 Ni P C34 177.13(11)
C1 Ni P C34 -32.34(13)
Fe Ni P C34 -119.67(11)
N1 Ni P C35 -146.06(12)
N4 Ni P C35 36.00(12)
C6 Ni P C35 50.54(12)
C1 Ni P C35 -158.93(13)
Fe Ni P C35 113.73(12)
N4 Ni N1 C11 177.1(2)
P Ni N1 C11 4.2(3)
C6 Ni N1 C11 167.2(2)
C1 Ni N1 C11 168.0(3)
Fe Ni N1 C11 167.7(3)
N4 Ni N1 C1 9.1(4)
P Ni N1 C1 -163.83(13)
C6 Ni N1 C1 -0.74(18)
Fe Ni N1 C1 -0.29(13)
N1 Ni N4 C22 116.3(3)
P Ni N4 C22 -70.56(18)
C6 Ni N4 C22 129.9(2)
C1 Ni N4 C22 122.94(18)
Fe Ni N4 C22 125.73(18)
N1 Ni N4 C6 -13.6(4)
P Ni N4 C6 159.55(12)
C1 Ni N4 C6 -6.95(17)
Fe Ni N4 C6 -4.17(12)
C11 N1 C1 C2 -84.1(3)
Ni N1 C1 C2 87.0(2)
C11 N1 C1 C5 103.8(3)
Ni N1 C1 C5 -85.1(2)
C11 N1 C1 Fe -170.65(17)
Ni N1 C1 Fe 0.4(2)
C11 N1 C1 Ni -171.1(3)
C8 Fe C1 N1 95.8(3)
C9 Fe C1 N1 -111.9(4)
C2 Fe C1 N1 121.9(3)
C3 Fe C1 N1 160.0(2)
C4 Fe C1 N1 -156.2(2)
C10 Fe C1 N1 -46.9(3)
C7 Fe C1 N1 47.3(2)
C5 Fe C1 N1 -118.3(3)
C6 Fe C1 N1 -0.1(2)
Ni Fe C1 N1 -0.35(16)
C8 Fe C1 C2 -26.1(3)
C9 Fe C1 C2 126.3(4)
C3 Fe C1 C2 38.19(15)
C4 Fe C1 C2 81.92(16)
C10 Fe C1 C2 -168.73(15)
C7 Fe C1 C2 -74.53(16)
C5 Fe C1 C2 119.8(2)
C6 Fe C1 C2 -121.95(14)
Ni Fe C1 C2 -122.20(15)
C8 Fe C1 C5 -145.9(2)
C9 Fe C1 C5 6.5(4)
C2 Fe C1 C5 -119.8(2)
C3 Fe C1 C5 -81.61(17)
C4 Fe C1 C5 -37.88(16)
C10 Fe C1 C5 71.47(19)
C7 Fe C1 C5 165.68(15)
C6 Fe C1 C5 118.25(15)
Ni Fe C1 C5 118.00(16)
C8 Fe C1 Ni 96.12(19)
C9 Fe C1 Ni -111.5(4)
C2 Fe C1 Ni 122.20(15)
C3 Fe C1 Ni 160.39(12)
C4 Fe C1 Ni -155.88(12)
C10 Fe C1 Ni -46.53(13)
C7 Fe C1 Ni 47.68(11)
C5 Fe C1 Ni -118.00(16)
C6 Fe C1 Ni 0.25(10)
N4 Ni C1 N1 -176.59(14)
P Ni C1 N1 22.63(18)
C6 Ni C1 N1 179.42(14)
Fe Ni C1 N1 179.61(18)
N1 Ni C1 C2 -121.5(2)
N4 Ni C1 C2 61.9(2)
P Ni C1 C2 -98.87(17)
C6 Ni C1 C2 57.92(17)
Fe Ni C1 C2 58.11(15)
N1 Ni C1 C5 119.7(2)
N4 Ni C1 C5 -56.9(2)
P Ni C1 C5 142.31(14)
C6 Ni C1 C5 -60.90(17)
Fe Ni C1 C5 -60.71(15)
N1 Ni C1 Fe -179.61(18)
N4 Ni C1 Fe 3.80(12)
P Ni C1 Fe -156.98(4)
C6 Ni C1 Fe -0.19(8)
N1 C1 C2 C3 -174.9(2)
C5 C1 C2 C3 -1.7(3)
Fe C1 C2 C3 -60.06(17)
Ni C1 C2 C3 -121.24(18)
N1 C1 C2 Fe -114.8(2)
C5 C1 C2 Fe 58.34(16)
Ni C1 C2 Fe -61.18(11)
C8 Fe C2 C3 -74.54(18)
C9 Fe C2 C3 -40.9(3)
C4 Fe C2 C3 37.53(17)
C10 Fe C2 C3 -174.7(6)
C7 Fe C2 C3 -117.22(17)
C5 Fe C2 C3 80.94(18)
C1 Fe C2 C3 118.3(2)
C6 Fe C2 C3 -154.94(16)
Ni Fe C2 C3 165.43(16)
C8 Fe C2 C1 167.11(14)
C9 Fe C2 C1 -159.20(17)
C3 Fe C2 C1 -118.3(2)
C4 Fe C2 C1 -80.82(16)
C10 Fe C2 C1 66.9(7)
C7 Fe C2 C1 124.43(14)
C5 Fe C2 C1 -37.41(14)
C6 Fe C2 C1 86.71(17)
Ni Fe C2 C1 47.08(13)
C1 C2 C3 C4 1.0(3)
Fe C2 C3 C4 -59.68(18)
C1 C2 C3 Fe 60.63(16)
C8 Fe C3 C4 -124.18(16)
C9 Fe C3 C4 -83.82(17)
C2 Fe C3 C4 119.2(2)
C10 Fe C3 C4 -62.3(3)
C7 Fe C3 C4 -160.23(15)
C5 Fe C3 C4 36.87(15)
C1 Fe C3 C4 80.90(16)
C6 Fe C3 C4 -165.2(3)
Ni Fe C3 C4 101.49(15)
C8 Fe C3 C2 116.60(16)
C9 Fe C3 C2 156.96(16)
C4 Fe C3 C2 -119.2(2)
C10 Fe C3 C2 178.51(17)
C7 Fe C3 C2 80.55(18)
C5 Fe C3 C2 -82.36(17)
C1 Fe C3 C2 -38.32(15)
C6 Fe C3 C2 75.6(3)
Ni Fe C3 C2 -17.7(2)
C2 C3 C4 C5 0.2(3)
Fe C3 C4 C5 -59.19(18)
C2 C3 C4 Fe 59.38(17)
C8 Fe C4 C3 67.87(18)
C9 Fe C4 C3 108.10(16)
C2 Fe C4 C3 -37.82(15)
C10 Fe C4 C3 147.42(15)
C7 Fe C4 C3 45.2(3)
C5 Fe C4 C3 -120.4(2)
C1 Fe C4 C3 -82.05(16)
C6 Fe C4 C3 167.3(2)
Ni Fe C4 C3 -106.79(15)
C8 Fe C4 C5 -171.74(15)
C9 Fe C4 C5 -131.51(16)
C2 Fe C4 C5 82.57(17)
C3 Fe C4 C5 120.4(2)
C10 Fe C4 C5 -92.19(17)
C7 Fe C4 C5 165.6(2)
C1 Fe C4 C5 38.34(16)
C6 Fe C4 C5 -72.3(3)
Ni Fe C4 C5 13.60(19)
C3 C4 C5 C1 -1.3(3)
Fe C4 C5 C1 -60.03(17)
C3 C4 C5 Fe 58.78(18)
N1 C1 C5 C4 175.3(2)
C2 C1 C5 C4 1.8(3)
Fe C1 C5 C4 59.73(17)
Ni C1 C5 C4 123.34(18)
N1 C1 C5 Fe 115.5(2)
C2 C1 C5 Fe -57.91(16)
Ni C1 C5 Fe 63.60(11)
C8 Fe C5 C4 19.1(4)
C9 Fe C5 C4 63.6(2)
C2 Fe C5 C4 -80.89(18)
C3 Fe C5 C4 -37.00(17)
C10 Fe C5 C4 108.17(17)
C7 Fe C5 C4 -160.3(3)
C1 Fe C5 C4 -118.4(2)
C6 Fe C5 C4 152.11(16)
Ni Fe C5 C4 -168.49(16)
C8 Fe C5 C1 137.5(2)
C9 Fe C5 C1 -178.05(13)
C2 Fe C5 C1 37.51(14)
C3 Fe C5 C1 81.40(16)
C4 Fe C5 C1 118.4(2)
C10 Fe C5 C1 -133.43(14)
C7 Fe C5 C1 -41.9(4)
C6 Fe C5 C1 -89.49(17)
Ni Fe C5 C1 -50.09(13)
C22 N4 C6 C10 -40.5(3)
Ni N4 C6 C10 95.0(2)
C22 N4 C6 C7 145.2(2)
Ni N4 C6 C7 -79.3(2)
C22 N4 C6 Fe -128.92(18)
Ni N4 C6 Fe 6.57(18)
C22 N4 C6 Ni -135.5(2)
C8 Fe C6 N4 -155.5(2)
C9 Fe C6 N4 160.1(2)
C2 Fe C6 N4 -53.4(2)
C3 Fe C6 N4 -111.0(3)
C4 Fe C6 N4 94.8(3)
C10 Fe C6 N4 122.1(2)
C7 Fe C6 N4 -117.6(2)
C5 Fe C6 N4 42.3(2)
C1 Fe C6 N4 -5.5(2)
Ni Fe C6 N4 -5.28(15)
C8 Fe C6 C10 82.37(14)
C9 Fe C6 C10 38.01(13)
C2 Fe C6 C10 -175.53(14)
C3 Fe C6 C10 126.9(3)
C4 Fe C6 C10 -27.3(3)
C7 Fe C6 C10 120.32(18)
C5 Fe C6 C10 -79.81(16)
C1 Fe C6 C10 -127.65(14)
Ni Fe C6 C10 -127.40(14)
C8 Fe C6 C7 -37.95(13)
C9 Fe C6 C7 -82.31(14)
C2 Fe C6 C7 64.15(17)
C3 Fe C6 C7 6.6(3)
C4 Fe C6 C7 -147.6(2)
C10 Fe C6 C7 -120.32(18)
C5 Fe C6 C7 159.86(14)
C1 Fe C6 C7 112.02(14)
Ni Fe C6 C7 112.28(13)
C8 Fe C6 Ni -150.23(9)
C9 Fe C6 Ni 165.41(10)
C2 Fe C6 Ni -48.13(13)
C3 Fe C6 Ni -105.7(3)
C4 Fe C6 Ni 100.1(2)
C10 Fe C6 Ni 127.40(14)
C7 Fe C6 Ni -112.28(13)
C5 Fe C6 Ni 47.58(12)
C1 Fe C6 Ni -0.25(10)
N1 Ni C6 N4 174.99(13)
P Ni C6 N4 -25.84(15)
C1 Ni C6 N4 174.57(13)
Fe Ni C6 N4 174.38(16)
N1 Ni C6 C10 56.1(2)
N4 Ni C6 C10 -118.8(2)
P Ni C6 C10 -144.68(14)
C1 Ni C6 C10 55.72(17)
Fe Ni C6 C10 55.53(15)
N1 Ni C6 C7 -61.79(18)
N4 Ni C6 C7 123.2(2)
P Ni C6 C7 97.38(15)
C1 Ni C6 C7 -62.21(15)
Fe Ni C6 C7 -62.40(13)
N1 Ni C6 Fe 0.61(12)
N4 Ni C6 Fe -174.38(16)
P Ni C6 Fe 159.78(3)
C1 Ni C6 Fe 0.19(8)
N4 C6 C7 C8 177.4(2)
C10 C6 C7 C8 2.1(3)
Fe C6 C7 C8 59.45(16)
Ni C6 C7 C8 125.88(17)
N4 C6 C7 Fe 117.9(2)
C10 C6 C7 Fe -57.39(15)
Ni C6 C7 Fe 66.43(9)
C9 Fe C7 C8 -37.93(14)
C2 Fe C7 C8 106.23(15)
C3 Fe C7 C8 63.93(17)
C4 Fe C7 C8 31.7(3)
C10 Fe C7 C8 -81.57(15)
C5 Fe C7 C8 179.7(3)
C1 Fe C7 C8 147.48(14)
C6 Fe C7 C8 -118.56(19)
Ni Fe C7 C8 -172.06(14)
C8 Fe C7 C6 118.56(19)
C9 Fe C7 C6 80.62(14)
C2 Fe C7 C6 -135.22(13)
C3 Fe C7 C6 -177.51(13)
C4 Fe C7 C6 150.2(2)
C10 Fe C7 C6 36.99(13)
C5 Fe C7 C6 -61.8(4)
C1 Fe C7 C6 -93.97(15)
Ni Fe C7 C6 -53.50(12)
C6 C7 C8 C9 -1.1(3)
Fe C7 C8 C9 59.61(17)
C6 C7 C8 Fe -60.70(15)
C9 Fe C8 C7 119.2(2)
C2 Fe C8 C7 -89.09(15)
C3 Fe C8 C7 -128.52(15)
C4 Fe C8 C7 -165.87(15)
C10 Fe C8 C7 81.80(14)
C5 Fe C8 C7 -179.7(2)
C1 Fe C8 C7 -70.8(2)
C6 Fe C8 C7 38.07(13)
Ni Fe C8 C7 8.96(15)
C2 Fe C8 C9 151.68(14)
C3 Fe C8 C9 112.24(15)
C4 Fe C8 C9 74.90(17)
C10 Fe C8 C9 -37.43(14)
C7 Fe C8 C9 -119.2(2)
C5 Fe C8 C9 61.0(3)
C1 Fe C8 C9 169.94(18)
C6 Fe C8 C9 -81.16(15)
Ni Fe C8 C9 -110.27(13)
C7 C8 C9 C10 -0.3(3)
Fe C8 C9 C10 59.84(16)
C7 C8 C9 Fe -60.15(16)
C8 Fe C9 C10 -119.4(2)
C2 Fe C9 C10 -170.42(17)
C3 Fe C9 C10 162.45(15)
C4 Fe C9 C10 121.29(16)
C7 Fe C9 C10 -81.88(15)
C5 Fe C9 C10 85.06(17)
C1 Fe C9 C10 79.9(4)
C6 Fe C9 C10 -38.01(13)
Ni Fe C9 C10 -22.86(16)
C2 Fe C9 C8 -51.1(2)
C3 Fe C9 C8 -78.18(17)
C4 Fe C9 C8 -119.34(16)
C10 Fe C9 C8 119.4(2)
C7 Fe C9 C8 37.49(14)
C5 Fe C9 C8 -155.57(15)
C1 Fe C9 C8 -160.7(3)
C6 Fe C9 C8 81.36(15)
Ni Fe C9 C8 96.51(14)
C8 C9 C10 C6 1.6(3)
Fe C9 C10 C6 60.81(16)
C8 C9 C10 Fe -59.22(17)
N4 C6 C10 C9 -177.3(2)
C7 C6 C10 C9 -2.2(3)
Fe C6 C10 C9 -59.61(16)
Ni C6 C10 C9 -118.09(18)
N4 C6 C10 Fe -117.7(2)
C7 C6 C10 Fe 57.37(15)
Ni C6 C10 Fe -58.48(11)
C8 Fe C10 C9 37.85(14)
C2 Fe C10 C9 141.5(6)
C3 Fe C10 C9 -32.0(3)
C4 Fe C10 C9 -72.99(17)
C7 Fe C10 C9 81.44(15)
C5 Fe C10 C9 -117.56(15)
C1 Fe C10 C9 -159.84(15)
C6 Fe C10 C9 118.52(19)
Ni Fe C10 C9 161.32(14)
C8 Fe C10 C6 -80.67(14)
C9 Fe C10 C6 -118.52(19)
C2 Fe C10 C6 23.0(7)
C3 Fe C10 C6 -150.5(2)
C4 Fe C10 C6 168.48(14)
C7 Fe C10 C6 -37.08(13)
C5 Fe C10 C6 123.92(13)
C1 Fe C10 C6 81.64(17)
Ni Fe C10 C6 42.80(12)
C12 N2 C11 N1 179.6(2)
C14 N2 C11 N1 4.5(4)
C12 N2 C11 N3 1.3(2)
C14 N2 C11 N3 -173.76(19)
C1 N1 C11 N2 80.5(3)
Ni N1 C11 N2 -85.5(3)
C1 N1 C11 N3 -101.5(3)
Ni N1 C11 N3 92.5(3)
C13 N3 C11 N2 -0.7(2)
C19 N3 C11 N2 -171.00(19)
C13 N3 C11 N1 -179.0(2)
C19 N3 C11 N1 10.7(3)
C11 N2 C12 C13 -1.5(3)
C14 N2 C12 C13 173.2(2)
C11 N2 C12 C17 175.7(2)
C14 N2 C12 C17 -9.5(4)
N2 C12 C13 N3 1.1(3)
C17 C12 C13 N3 -176.0(3)
N2 C12 C13 C18 -176.5(2)
C17 C12 C13 C18 6.4(4)
C11 N3 C13 C12 -0.3(3)
C19 N3 C13 C12 169.2(2)
C11 N3 C13 C18 177.4(2)
C19 N3 C13 C18 -13.0(4)
C11 N2 C14 C16 -110.2(2)
C12 N2 C14 C16 75.6(3)
C11 N2 C14 C15 123.5(2)
C12 N2 C14 C15 -50.6(3)
C11 N3 C19 C20 -133.5(2)
C13 N3 C19 C20 58.1(3)
C11 N3 C19 C21 99.4(2)
C13 N3 C19 C21 -69.0(3)
C23 N5 C22 N6 0.4(2)
C25 N5 C22 N6 -179.2(2)
C23 N5 C22 N4 -172.6(2)
C25 N5 C22 N4 7.7(3)
C24 N6 C22 N5 -1.3(2)
C30 N6 C22 N5 166.37(18)
C24 N6 C22 N4 171.3(2)
C30 N6 C22 N4 -21.0(3)
C6 N4 C22 N5 -90.8(3)
Ni N4 C22 N5 149.31(17)
C6 N4 C22 N6 97.6(3)
Ni N4 C22 N6 -22.2(3)
C22 N5 C23 C24 0.6(2)
C25 N5 C23 C24 -179.7(2)
C22 N5 C23 C28 -178.1(2)
C25 N5 C23 C28 1.5(4)
N5 C23 C24 N6 -1.4(2)
C28 C23 C24 N6 177.2(2)
N5 C23 C24 C29 174.7(2)
C28 C23 C24 C29 -6.7(4)
C22 N6 C24 C23 1.7(2)
C30 N6 C24 C23 -165.2(2)
C22 N6 C24 C29 -174.6(2)
C30 N6 C24 C29 18.5(3)
C22 N5 C25 C26 -95.8(8)
C23 N5 C25 C26 84.6(8)
C22 N5 C25 C26' -58.2(5)
C23 N5 C25 C26' 122.2(4)
C22 N5 C25 C27' 109.8(8)
C23 N5 C25 C27' -69.8(8)
C22 N5 C25 C27 81.2(4)
C23 N5 C25 C27 -98.4(4)
C22 N6 C30 C31 122.8(2)
C24 N6 C30 C31 -71.9(3)
C22 N6 C30 C32 -110.0(2)
C24 N6 C30 C32 55.3(3)
